data_7013373
loop_
_publ_author_name
'Elena Barreiro'
'Jos\'e S. Casas'
'Mar\'ia D. Couce'
'Agust\'in S\'anchez'
'Jos\'e Sordo'
'Jos\'e M. Varela'
'Ezequiel M. V\'azquez-L\'opez'

_publ_section_title
;
 Au--O Interactions and others in triphenylphosphinegold(I)
 sulfanylpropenoates with diverse structures
;
_journal_issue 24
_journal_name_full 'Dalton Trans.'
_journal_page_first 4754
_journal_page_last 4761
_journal_paper_doi 10.1039/b307192h
_journal_year 2003
_chemical_formula_sum 'C33 H37 Au N O2 P S'
_chemical_formula_weight 739.63
_chemical_name_common
;
diisopropylammonium (mu-3-(3-phenyl)-2-sulfanylatepropenoate-
kappaS-triphenylphosphine-kappaP-aurate(-1)
;
_chemical_name_systematic
;
diisopropylammonium {mu-3-(3-phenyl)-2-sulfanylatepropenoate-
kappaS-triphenylphosphine-kappaP-aurate(-1)
;
_space_group_IT_number 14
_symmetry_cell_setting monoclinic
_symmetry_space_group_name_Hall '-P 2yn'
_symmetry_space_group_name_H-M 'P 1 21/n 1'
_atom_sites_solution_hydrogens geom
_atom_sites_solution_primary direct
_atom_sites_solution_secondary difmap
_audit_creation_method SHELXL-97
_cell_angle_alpha 90.00
_cell_angle_beta 101.027(3)
_cell_angle_gamma 90.00
_cell_formula_units_Z 4
_cell_length_a 9.8237(12)
_cell_length_b 13.9493(17)
_cell_length_c 23.244(3)
_cell_measurement_temperature 293(2)
_cell_volume 3126.4(7)
_computing_cell_refinement 'Bruker SMART'
_computing_data_collection 'Bruker SMART'
_computing_data_reduction 'Bruker SHELXTL'
_computing_molecular_graphics 'Bruker SHELXTL'
_computing_publication_material 'Bruker SHELXTL'
_computing_structure_refinement 'SHELXL-97 (Sheldrick, 1997)'
_computing_structure_solution 'SHELXS-97 (Sheldrick, 1990)'
_diffrn_ambient_temperature 293(2)
_diffrn_measured_fraction_theta_full 0.910
_diffrn_measured_fraction_theta_max 0.910
_diffrn_measurement_device_type 'CCD area detector'
_diffrn_measurement_method 'phi and omega scans'
_diffrn_radiation_monochromator graphite
_diffrn_radiation_source 'fine-focus sealed tube'
_diffrn_radiation_type MoK\a
_diffrn_radiation_wavelength 0.71073
_diffrn_reflns_av_R_equivalents 0.1080
_diffrn_reflns_av_sigmaI/netI 0.3519
_diffrn_reflns_limit_h_max 12
_diffrn_reflns_limit_h_min -12
_diffrn_reflns_limit_k_max 14
_diffrn_reflns_limit_k_min -18
_diffrn_reflns_limit_l_max 30
_diffrn_reflns_limit_l_min -24
_diffrn_reflns_number 16614
_diffrn_reflns_theta_full 28.05
_diffrn_reflns_theta_max 28.05
_diffrn_reflns_theta_min 1.71
_exptl_absorpt_coefficient_mu 4.853
_exptl_absorpt_correction_T_max 1.00000
_exptl_absorpt_correction_T_min 0.691451
_exptl_absorpt_correction_type multi-scan
_exptl_crystal_colour colourless
_exptl_crystal_density_diffrn 1.571
_exptl_crystal_density_method 'not measured'
_exptl_crystal_description plate
_exptl_crystal_F_000 1472
_exptl_crystal_size_max .22
_exptl_crystal_size_mid .14
_exptl_crystal_size_min .08
_refine_diff_density_max 0.831
_refine_diff_density_min -0.861
_refine_diff_density_rms 0.105
_refine_ls_extinction_method none
_refine_ls_goodness_of_fit_ref 0.691
_refine_ls_hydrogen_treatment mixed
_refine_ls_matrix_type full
_refine_ls_number_parameters 352
_refine_ls_number_reflns 6895
_refine_ls_number_restraints 0
_refine_ls_restrained_S_all 0.691
_refine_ls_R_factor_all 0.2273
_refine_ls_R_factor_gt 0.0471
_refine_ls_shift/su_max 0.001
_refine_ls_shift/su_mean 0.000
_refine_ls_structure_factor_coef Fsqd
_refine_ls_weighting_details 'calc w=1/[\s^2^(Fo^2^)+(0.0048P)^2^+0.0000P] where P=(Fo^2^+2Fc^2^)/3'
_refine_ls_weighting_scheme calc
_refine_ls_wR_factor_gt 0.0580
_refine_ls_wR_factor_ref 0.0814
_reflns_number_gt 2276
_reflns_number_total 6895
_reflns_threshold_expression >2sigma(I)
_cod_data_source_file b307192h.txt
_cod_data_source_block 6
_cod_depositor_comments
;
The following automatic conversions were performed:
'_symmetry_cell_setting' value 'Monoclinic' changed to 'monoclinic'
according to '/home/saulius/struct/CIF-dictionaries/cif_core.dic'
dictionary named 'cif_core.dic' version 2.4.1 from 2010-06-29.

Automatic conversion script
Id: cif_fix_enum 1527 2010-12-29 10:47:43Z saulius 
;
_cod_original_cell_volume 3126.4(6)
_cod_original_sg_symbol_H-M P2(1)/n
_cod_database_code 7013373

loop_
_symmetry_equiv_pos_as_xyz
'x, y, z'
'-x+1/2, y+1/2, -z+1/2'
'-x, -y, -z'
'x-1/2, -y-1/2, z-1/2'

loop_
_atom_site_label
_atom_site_type_symbol
_atom_site_fract_x
_atom_site_fract_y
_atom_site_fract_z
_atom_site_U_iso_or_equiv
_atom_site_adp_type
_atom_site_occupancy
_atom_site_symmetry_multiplicity
_atom_site_calc_flag
_atom_site_refinement_flags
_atom_site_disorder_assembly
_atom_site_disorder_group
Au Au 0.77128(4) 0.90960(3) 0.159089(17) 0.04900(14) Uani 1 1 d . . .
S S 0.7589(3) 0.7830(2) 0.09510(11) 0.0596(9) Uani 1 1 d . . .
O1 O 1.0103(5) 0.9074(5) 0.0530(2) 0.0525(18) Uani 1 1 d . . .
O2 O 1.1016(6) 0.8619(5) 0.1445(3) 0.063(2) Uani 1 1 d . . .
C1 C 1.0220(9) 0.8507(7) 0.0951(4) 0.033(3) Uani 1 1 d . . .
C2 C 0.9317(10) 0.7625(8) 0.0903(4) 0.049(3) Uani 1 1 d . . .
C3 C 0.9747(12) 0.6783(8) 0.0758(4) 0.060(4) Uani 1 1 d . . .
H3 H 0.9075 0.6305 0.0715 0.073 Uiso 1 1 calc R . .
C4 C 1.1130(13) 0.6458(9) 0.0649(4) 0.047(3) Uani 1 1 d . . .
C5 C 1.1489(15) 0.5504(11) 0.0667(5) 0.092(5) Uani 1 1 d . . .
H5 H 1.0827 0.5060 0.0729 0.111 Uiso 1 1 calc R . .
C6 C 1.2756(17) 0.5165(12) 0.0599(6) 0.117(7) Uani 1 1 d . . .
H6 H 1.2934 0.4510 0.0614 0.140 Uiso 1 1 calc R . .
C7 C 1.3744(15) 0.5790(13) 0.0511(5) 0.102(6) Uani 1 1 d . . .
H7 H 1.4617 0.5569 0.0475 0.123 Uiso 1 1 calc R . .
C8 C 1.3457(13) 0.6742(12) 0.0475(5) 0.092(5) Uani 1 1 d . . .
H8 H 1.4134 0.7167 0.0402 0.110 Uiso 1 1 calc R . .
C9 C 1.2156(13) 0.7104(9) 0.0546(4) 0.082(4) Uani 1 1 d . . .
H9 H 1.1980 0.7760 0.0524 0.098 Uiso 1 1 calc R . .
P P 0.7784(3) 1.0274(2) 0.22651(11) 0.0474(8) Uani 1 1 d . . .
C11 C 0.9476(10) 1.0771(9) 0.2506(4) 0.048(3) Uani 1 1 d . . .
C12 C 0.9659(11) 1.1686(8) 0.2759(4) 0.066(4) Uani 1 1 d . . .
H12 H 0.8899 1.2058 0.2800 0.079 Uiso 1 1 calc R . .
C13 C 1.1007(13) 1.2024(8) 0.2947(4) 0.066(4) Uani 1 1 d . . .
H13 H 1.1141 1.2624 0.3124 0.079 Uiso 1 1 calc R . .
C14 C 1.2138(13) 1.1494(11) 0.2878(5) 0.078(4) Uani 1 1 d . . .
H14 H 1.3031 1.1723 0.3013 0.094 Uiso 1 1 calc R . .
C15 C 1.1937(12) 1.0635(10) 0.2611(5) 0.073(5) Uani 1 1 d . . .
H15 H 1.2703 1.0284 0.2553 0.088 Uiso 1 1 calc R . .
C16 C 1.0649(11) 1.0267(8) 0.2425(4) 0.063(4) Uani 1 1 d . . .
H16 H 1.0549 0.9672 0.2242 0.076 Uiso 1 1 calc R . .
C21 C 0.7261(10) 0.9820(7) 0.2911(4) 0.039(3) Uani 1 1 d . . .
C22 C 0.6128(10) 0.9227(8) 0.2837(4) 0.063(3) Uani 1 1 d . . .
H22 H 0.5669 0.9086 0.2459 0.075 Uiso 1 1 calc R . .
C23 C 0.5641(11) 0.8830(8) 0.3304(5) 0.082(4) Uani 1 1 d . . .
H23 H 0.4870 0.8430 0.3237 0.099 Uiso 1 1 calc R . .
C24 C 0.6286(14) 0.9023(10) 0.3857(6) 0.088(5) Uani 1 1 d . . .
H24 H 0.5973 0.8753 0.4174 0.105 Uiso 1 1 calc R . .
C25 C 0.7412(14) 0.9624(10) 0.3945(5) 0.082(5) Uani 1 1 d . . .
H25 H 0.7854 0.9767 0.4325 0.098 Uiso 1 1 calc R . .
C26 C 0.7909(10) 1.0025(8) 0.3474(5) 0.066(4) Uani 1 1 d . . .
H26 H 0.8675 1.0429 0.3542 0.080 Uiso 1 1 calc R . .
C31 C 0.6678(10) 1.1310(7) 0.2050(5) 0.046(3) Uani 1 1 d . . .
C32 C 0.6577(10) 1.1683(9) 0.1499(5) 0.057(3) Uani 1 1 d . . .
H32 H 0.7023 1.1375 0.1233 0.069 Uiso 1 1 calc R . .
C33 C 0.5818(12) 1.2518(10) 0.1327(5) 0.075(4) Uani 1 1 d . . .
H33 H 0.5767 1.2777 0.0955 0.090 Uiso 1 1 calc R . .
C34 C 0.5156(11) 1.2935(9) 0.1729(6) 0.071(4) Uani 1 1 d . . .
H34 H 0.4634 1.3486 0.1622 0.085 Uiso 1 1 calc R . .
C35 C 0.5232(10) 1.2574(9) 0.2281(6) 0.066(4) Uani 1 1 d . . .
H35 H 0.4774 1.2883 0.2543 0.079 Uiso 1 1 calc R . .
C36 C 0.5979(10) 1.1760(8) 0.2448(5) 0.057(3) Uani 1 1 d . . .
H36 H 0.6022 1.1507 0.2822 0.068 Uiso 1 1 calc R . .
N N 1.1714(7) 1.0638(6) 0.0517(3) 0.049(3) Uani 1 1 d . . .
H0A H 1.1229 1.0114 0.0584 0.059 Uiso 1 1 d . . .
H0B H 1.1333 1.0855 0.0158 0.059 Uiso 1 1 d . . .
C41 C 1.1481(10) 1.1396(8) 0.0956(4) 0.055(3) Uani 1 1 d . . .
H41 H 1.2041 1.1237 0.1340 0.067 Uiso 1 1 calc R . .
C42 C 0.9954(9) 1.1378(7) 0.0999(4) 0.065(3) Uani 1 1 d . . .
H42A H 0.9643 1.0725 0.0999 0.098 Uiso 1 1 calc R . .
H42B H 0.9422 1.1711 0.0670 0.098 Uiso 1 1 calc R . .
H42C H 0.9835 1.1686 0.1355 0.098 Uiso 1 1 calc R . .
C43 C 1.1932(10) 1.2389(8) 0.0763(4) 0.081(4) Uani 1 1 d . . .
H43A H 1.1311 1.2587 0.0413 0.121 Uiso 1 1 calc R . .
H43B H 1.2858 1.2349 0.0688 0.121 Uiso 1 1 calc R . .
H43C H 1.1906 1.2848 0.1068 0.121 Uiso 1 1 calc R . .
C44 C 1.3162(10) 1.0332(8) 0.0507(5) 0.060(3) Uani 1 1 d . . .
H44 H 1.3696 1.0902 0.0442 0.072 Uiso 1 1 calc R . .
C45 C 1.3800(9) 0.9918(7) 0.1089(4) 0.076(4) Uani 1 1 d . . .
H45A H 1.3302 0.9351 0.1159 0.115 Uiso 1 1 calc R . .
H45B H 1.3756 1.0380 0.1391 0.115 Uiso 1 1 calc R . .
H45C H 1.4751 0.9757 0.1090 0.115 Uiso 1 1 calc R . .
C46 C 1.3132(9) 0.9660(7) -0.0007(4) 0.069(3) Uani 1 1 d . . .
H46A H 1.2507 0.9139 0.0019 0.103 Uiso 1 1 calc R . .
H46B H 1.4046 0.9412 -0.0001 0.103 Uiso 1 1 calc R . .
H46C H 1.2822 1.0003 -0.0367 0.103 Uiso 1 1 calc R . .

loop_
_atom_site_aniso_label
_atom_site_aniso_U_11
_atom_site_aniso_U_22
_atom_site_aniso_U_33
_atom_site_aniso_U_23
_atom_site_aniso_U_13
_atom_site_aniso_U_12
Au 0.0435(2) 0.0518(3) 0.0526(2) -0.0055(4) 0.01129(16) -0.0065(3)
S 0.0461(19) 0.062(2) 0.072(2) -0.0078(18) 0.0142(15) -0.0052(17)
O1 0.046(4) 0.046(5) 0.067(5) 0.014(5) 0.013(3) -0.010(5)
O2 0.048(5) 0.076(6) 0.066(5) 0.004(4) 0.012(4) 0.003(4)
C1 0.029(6) 0.019(7) 0.049(8) -0.009(6) 0.005(6) 0.011(5)
C2 0.060(8) 0.038(8) 0.046(7) -0.025(6) 0.005(6) -0.010(7)
C3 0.074(10) 0.057(10) 0.057(8) -0.008(7) 0.031(7) -0.029(8)
C4 0.081(10) 0.031(9) 0.028(7) -0.002(7) 0.004(6) 0.000(8)
C5 0.102(13) 0.061(12) 0.120(12) 0.012(10) 0.038(10) 0.012(10)
C6 0.124(17) 0.093(16) 0.143(14) 0.030(11) 0.049(13) 0.046(13)
C7 0.096(13) 0.136(18) 0.065(9) -0.029(12) -0.008(8) 0.084(13)
C8 0.059(10) 0.142(17) 0.083(9) -0.027(10) 0.034(8) 0.000(10)
C9 0.085(11) 0.066(11) 0.102(10) -0.004(8) 0.035(8) 0.007(9)
P 0.0434(19) 0.051(2) 0.0472(18) 0.0040(17) 0.0073(14) 0.0007(16)
C11 0.044(7) 0.054(10) 0.048(6) -0.022(7) 0.014(5) -0.005(7)
C12 0.058(9) 0.054(10) 0.077(9) -0.005(7) -0.008(7) -0.003(7)
C13 0.083(10) 0.052(10) 0.055(8) 0.002(7) -0.002(8) -0.018(8)
C14 0.053(10) 0.110(14) 0.071(10) 0.008(9) 0.009(7) -0.026(10)
C15 0.046(9) 0.106(15) 0.068(9) -0.015(8) 0.013(7) 0.013(8)
C16 0.027(7) 0.082(10) 0.079(8) -0.002(7) 0.004(6) -0.017(7)
C21 0.042(7) 0.025(7) 0.049(8) 0.012(6) 0.008(6) -0.001(5)
C22 0.068(8) 0.066(10) 0.054(7) 0.005(8) 0.012(6) -0.005(8)
C23 0.107(10) 0.073(12) 0.075(9) 0.018(9) 0.040(8) -0.036(8)
C24 0.132(13) 0.069(12) 0.082(11) 0.016(11) 0.071(10) 0.028(11)
C25 0.113(13) 0.087(13) 0.049(9) 0.011(8) 0.025(9) 0.022(9)
C26 0.064(8) 0.088(11) 0.047(8) -0.006(8) 0.011(7) 0.002(7)
C31 0.049(7) 0.039(8) 0.050(7) 0.002(6) 0.009(6) -0.020(6)
C32 0.052(8) 0.066(10) 0.053(8) 0.004(7) 0.011(6) -0.009(7)
C33 0.072(10) 0.061(11) 0.089(10) 0.005(9) 0.010(8) -0.015(8)
C34 0.055(9) 0.052(10) 0.090(10) -0.006(9) -0.027(8) -0.013(7)
C35 0.044(8) 0.062(11) 0.093(10) -0.012(9) 0.017(7) 0.005(7)
C36 0.042(8) 0.048(9) 0.074(9) 0.008(7) -0.004(7) 0.006(6)
N 0.047(6) 0.043(7) 0.054(5) 0.007(5) 0.000(4) -0.002(5)
C41 0.055(8) 0.061(9) 0.042(7) -0.014(7) -0.012(6) -0.002(7)
C42 0.049(8) 0.056(9) 0.093(8) -0.018(7) 0.023(6) -0.008(6)
C43 0.072(9) 0.067(10) 0.105(9) -0.032(8) 0.022(7) -0.016(8)
C44 0.027(7) 0.068(10) 0.090(9) 0.022(8) 0.025(6) -0.009(6)
C45 0.041(7) 0.095(11) 0.086(9) 0.008(8) -0.004(6) 0.000(7)
C46 0.060(8) 0.063(9) 0.094(9) 0.000(7) 0.044(7) 0.002(6)

loop_
_atom_type_symbol
_atom_type_description
_atom_type_scat_dispersion_real
_atom_type_scat_dispersion_imag
_atom_type_scat_source
C C 0.0033 0.0016 'International Tables Vol C Tables 4.2.6.8 and 6.1.1.4'
H H 0.0000 0.0000 'International Tables Vol C Tables 4.2.6.8 and 6.1.1.4'
O O 0.0106 0.0060 'International Tables Vol C Tables 4.2.6.8 and 6.1.1.4'
N N 0.0061 0.0033 'International Tables Vol C Tables 4.2.6.8 and 6.1.1.4'
P P 0.1023 0.0942 'International Tables Vol C Tables 4.2.6.8 and 6.1.1.4'
S S 0.1246 0.1234 'International Tables Vol C Tables 4.2.6.8 and 6.1.1.4'
Au Au -2.0133 8.8022 'International Tables Vol C Tables 4.2.6.8 and 6.1.1.4'

loop_
_geom_angle_atom_site_label_1
_geom_angle_atom_site_label_2
_geom_angle_atom_site_label_3
_geom_angle
_geom_angle_site_symmetry_1
_geom_angle_site_symmetry_3
_geom_angle_publ_flag
P Au S 176.07(10) . . ?
P Au O2 107.94(13) . . ?
S Au O2 73.61(13) . . ?
P Au O1 121.73(13) . . ?
S Au O1 61.69(12) . . ?
O2 Au O1 36.32(13) . . ?
C2 S Au 103.6(4) . . ?
C1 O1 Au 57.3(5) . . ?
C1 O2 Au 71.3(5) . . ?
O1 C1 O2 125.4(10) . . ?
O1 C1 C2 119.7(9) . . ?
O2 C1 C2 114.8(9) . . ?
C3 C2 C1 122.3(10) . . ?
C3 C2 S 121.8(9) . . ?
C1 C2 S 115.3(8) . . ?
C2 C3 C4 131.3(11) . . ?
C5 C4 C9 115.9(12) . . ?
C5 C4 C3 121.6(13) . . ?
C9 C4 C3 122.5(11) . . ?
C6 C5 C4 124.4(14) . . ?
C7 C6 C5 119.4(17) . . ?
C6 C7 C8 119.6(16) . . ?
C7 C8 C9 121.6(14) . . ?
C4 C9 C8 119.0(13) . . ?
C11 P C21 105.8(5) . . ?
C11 P C31 104.3(5) . . ?
C21 P C31 105.0(5) . . ?
C11 P Au 113.7(4) . . ?
C21 P Au 110.4(4) . . ?
C31 P Au 116.7(3) . . ?
C16 C11 C12 118.2(10) . . ?
C16 C11 P 120.3(9) . . ?
C12 C11 P 121.4(9) . . ?
C13 C12 C11 118.5(11) . . ?
C14 C13 C12 121.5(12) . . ?
C15 C14 C13 119.0(13) . . ?
C14 C15 C16 122.0(12) . . ?
C15 C16 C11 120.7(11) . . ?
C26 C21 C22 117.6(9) . . ?
C26 C21 P 124.8(9) . . ?
C22 C21 P 117.6(8) . . ?
C21 C22 C23 122.5(10) . . ?
C24 C23 C22 119.9(11) . . ?
C23 C24 C25 118.9(13) . . ?
C24 C25 C26 121.4(13) . . ?
C21 C26 C25 119.7(11) . . ?
C32 C31 C36 119.4(10) . . ?
C32 C31 P 119.5(9) . . ?
C36 C31 P 121.1(9) . . ?
C31 C32 C33 121.5(11) . . ?
C34 C33 C32 117.3(12) . . ?
C33 C34 C35 122.4(13) . . ?
C34 C35 C36 120.2(12) . . ?
C35 C36 C31 119.2(11) . . ?
C44 N C41 118.5(8) . . ?
N C41 C42 108.0(8) . . ?
N C41 C43 109.9(8) . . ?
C42 C41 C43 111.9(9) . . ?
N C44 C45 109.5(7) . . ?
N C44 C46 108.3(8) . . ?
C45 C44 C46 114.6(9) . . ?

loop_
_geom_bond_atom_site_label_1
_geom_bond_atom_site_label_2
_geom_bond_distance
_geom_bond_site_symmetry_2
_geom_bond_publ_flag
Au P 2.262(3) . ?
Au S 2.297(3) . ?
Au O2 3.392(6) . ?
Au O1 3.715(5) . ?
S C2 1.746(10) . ?
O1 C1 1.246(9) . ?
O2 C1 1.271(9) . ?
C1 C2 1.507(12) . ?
C2 C3 1.314(12) . ?
C3 C4 1.499(13) . ?
C4 C5 1.375(13) . ?
C4 C9 1.407(13) . ?
C5 C6 1.368(15) . ?
C6 C7 1.349(18) . ?
C7 C8 1.358(17) . ?
C8 C9 1.412(14) . ?
P C11 1.790(9) . ?
P C21 1.793(9) . ?
P C31 1.820(10) . ?
C11 C16 1.392(12) . ?
C11 C12 1.401(13) . ?
C12 C13 1.396(12) . ?
C13 C14 1.370(13) . ?
C14 C15 1.345(14) . ?
C15 C16 1.357(12) . ?
C21 C26 1.371(11) . ?
C21 C22 1.371(11) . ?
C22 C23 1.383(11) . ?
C23 C24 1.346(13) . ?
C24 C25 1.372(15) . ?
C25 C26 1.397(13) . ?
C31 C32 1.369(11) . ?
C31 C36 1.402(11) . ?
C32 C33 1.398(13) . ?
C33 C34 1.366(13) . ?
C34 C35 1.368(12) . ?
C35 C36 1.368(12) . ?
N C44 1.489(10) . ?
N C41 1.517(10) . ?
C41 C42 1.523(11) . ?
C41 C43 1.547(12) . ?
C44 C45 1.493(11) . ?
C44 C46 1.516(11) . ?

loop_
_geom_hbond_atom_site_label_D
_geom_hbond_atom_site_label_H
_geom_hbond_atom_site_label_A
_geom_hbond_distance_DH
_geom_hbond_distance_HA
_geom_hbond_distance_DA
_geom_hbond_angle_DHA
_geom_hbond_site_symmetry_A
N H0A O1 0.90 1.82 2.699(10) 166 .
N H0B O1 0.90 1.92 2.759(9) 154 3_775
